data_7234900
loop_
_publ_author_name
'Ling Chen'
'Shao-Yun Yin'
'Mei Pan'
'Kai Wu'
'Hai-Ping Wang'
'Ya-Nan Fan'
'Cheng-Yong Su'

_publ_section_title
;
 A naked eye colorimetric sensor for alcohol vapor discrimination and
 amplified spontaneous emission (ASE) from a highly fluorescent
 excited-state intramolecular proton transfer (ESIPT) molecule
;
_journal_name_full 'Journal of Materials Chemistry C'
_journal_page_first 6962
_journal_page_last 6966
_journal_paper_doi 10.1039/C6TC01308B
_journal_volume 4
_journal_year 2016
_chemical_formula_moiety 'C29 H17 F3 N2 O5, C3 H7 N O, C3 H8 O'
_chemical_formula_sum 'C35 H32 F3 N3 O7'
_chemical_formula_weight 663.63
_space_group_crystal_system triclinic
_space_group_IT_number 2
_space_group_name_Hall '-P 1'
_space_group_name_H-M_alt 'P -1'
_atom_sites_solution_hydrogens geom
_cell_angle_alpha 89.060(5)
_cell_angle_beta 89.138(4)
_cell_angle_gamma 69.885(4)
_cell_formula_units_Z 2
_cell_length_a 9.1127(3)
_cell_length_b 12.7452(7)
_cell_length_c 14.6534(9)
_cell_measurement_reflns_used 2217
_cell_measurement_temperature 293(2)
_cell_measurement_theta_max 27.2120
_cell_measurement_theta_min 3.6470
_cell_volume 1597.79(15)
_computing_molecular_graphics 'Olex2 (Dolomanov et al., 2009)'
_computing_publication_material 'Olex2 (Dolomanov et al., 2009)'
_computing_structure_refinement 'ShelXL (Sheldrick, 2015)'
_computing_structure_solution 'XS (Sheldrick, 2008)'
_diffrn_ambient_temperature 293(2)
_diffrn_measured_fraction_theta_full 0.684
_diffrn_measured_fraction_theta_max 0.685
_diffrn_measurement_device_type 'multiwire proportional'
_diffrn_measurement_method 'phi and omega scans'
_diffrn_radiation_monochromator graphite
_diffrn_radiation_type MoK\a
_diffrn_radiation_wavelength 0.71073
_diffrn_reflns_av_R_equivalents 0.0133
_diffrn_reflns_av_unetI/netI 0.0310
_diffrn_reflns_Laue_measured_fraction_full 0.684
_diffrn_reflns_Laue_measured_fraction_max 0.685
_diffrn_reflns_limit_h_max 9
_diffrn_reflns_limit_h_min -11
_diffrn_reflns_limit_k_max 12
_diffrn_reflns_limit_k_min -15
_diffrn_reflns_limit_l_max 11
_diffrn_reflns_limit_l_min -17
_diffrn_reflns_number 5205
_diffrn_reflns_point_group_measured_fraction_full 0.684
_diffrn_reflns_point_group_measured_fraction_max 0.685
_diffrn_reflns_theta_full 26.000
_diffrn_reflns_theta_max 25.997
_diffrn_reflns_theta_min 2.769
_exptl_absorpt_coefficient_mu 0.108
_exptl_absorpt_correction_type none
_exptl_crystal_density_diffrn 1.379
_exptl_crystal_description block
_exptl_crystal_F_000 692
_refine_diff_density_max 0.351
_refine_diff_density_min -0.322
_refine_diff_density_rms 0.040
_refine_ls_extinction_coef .
_refine_ls_extinction_method none
_refine_ls_goodness_of_fit_ref 0.999
_refine_ls_hydrogen_treatment constr
_refine_ls_matrix_type full
_refine_ls_number_parameters 441
_refine_ls_number_reflns 4291
_refine_ls_number_restraints 0
_refine_ls_restrained_S_all 0.999
_refine_ls_R_factor_all 0.0754
_refine_ls_R_factor_gt 0.0545
_refine_ls_shift/su_max 0.000
_refine_ls_shift/su_mean 0.000
_refine_ls_structure_factor_coef Fsqd
_refine_ls_weighting_details
;
 w=1/[\s^2^(Fo^2^)+(0.0639P)^2^+1.2424P]
 where P=(Fo^2^+2Fc^2^)/3
;
_refine_ls_weighting_scheme calc
_refine_ls_wR_factor_gt 0.1348
_refine_ls_wR_factor_ref 0.1473
_reflns_Friedel_coverage 0.000
_reflns_Friedel_fraction_full .
_reflns_Friedel_fraction_max .
_reflns_number_gt 3223
_reflns_number_total 4291
_reflns_threshold_expression 'I > 2\s(I)'
_cod_data_source_file J-Mater-Chem-C-2016-4-6962.cif
_cod_data_source_block 4
_cod_database_code 7234900
_shelx_space_group_comment
;
The symmetry employed for this shelxl refinement is uniquely defined
by the following loop, which should always be used as a source of
symmetry information in preference to the above space-group names.
They are only intended as comments.
;
_olex2_refinement_description
;
1. Fixed Uiso
 At 1.2 times of:
  All C(H) groups
 At 1.5 times of:
  All C(H,H,H) groups, All O(H) groups
2.a Ternary CH refined with riding coordinates:
 C31(H31)
2.b Aromatic/amide H refined with riding coordinates:
 C17(H17), C24(H24), C21(H21), C19(H19), C26(H26), C2(H2), C11(H11), C27(H27),
 C4(H4), C15(H15), C1(H1), C5(H5A), C14(H14), C12(H12), C34(H34)
2.c Idealised Me refined as rotating group:
 C35(H35A,H35B,H35C), C33(H33A,H33B,H33C), C32(H32A,H32B,H32C), C30(H30A,H30B,
 H30C)
2.d Idealised tetrahedral OH refined as rotating group:
 O7(H7), O5(H5), O2(H2A), O1(H1A)
;

loop_
_space_group_symop_operation_xyz
'x, y, z'
'-x, -y, -z'

loop_
_atom_site_label
_atom_site_type_symbol
_atom_site_fract_x
_atom_site_fract_y
_atom_site_fract_z
_atom_site_U_iso_or_equiv
_atom_site_adp_type
_atom_site_occupancy
_atom_site_site_symmetry_order
_atom_site_calc_flag
_atom_site_refinement_flags_posn
_atom_site_refinement_flags_adp
_atom_site_refinement_flags_occupancy
_atom_site_disorder_assembly
_atom_site_disorder_group
N1 N 0.2159(3) 0.87888(19) 0.02185(16) 0.0327(6) Uani 1 1 d . . . . .
O7 O 0.3598(2) 0.66808(18) -0.02088(18) 0.0539(7) Uani 1 1 d . . . . .
H7 H 0.3446 0.7353 -0.0200 0.081 Uiso 1 1 calc GR . . . .
C18 C 0.1369(3) 0.7957(2) 0.3947(2) 0.0375(7) Uani 1 1 d . . . . .
F3 F -0.0968(2) 0.56870(16) 0.16648(16) 0.0696(7) Uani 1 1 d . . . . .
O5 O -0.2753(3) 1.0072(2) 0.50638(16) 0.0565(7) Uani 1 1 d . . . . .
H5 H -0.3608 1.0490 0.5243 0.085 Uiso 1 1 calc GR . . . .
C17 C 0.1718(3) 0.8097(2) 0.30377(19) 0.0331(7) Uani 1 1 d . . . . .
H17 H 0.2647 0.7630 0.2779 0.040 Uiso 1 1 calc R . . . .
N2 N 0.1115(2) 0.91241(18) 0.15989(16) 0.0302(5) Uani 1 1 d . . . . .
C20 C -0.1077(3) 0.9481(2) 0.3799(2) 0.0363(7) Uani 1 1 d . . . . .
C16 C 0.0677(3) 0.8935(2) 0.25179(19) 0.0309(6) Uani 1 1 d . . . . .
C23 C 0.1435(3) 0.7262(2) 0.08675(19) 0.0317(7) Uani 1 1 d . . . . .
C24 C 0.0264(3) 0.6988(2) 0.1320(2) 0.0371(7) Uani 1 1 d . . . . .
H24 H -0.0482 0.7517 0.1670 0.045 Uiso 1 1 calc R . . . .
C21 C -0.0710(3) 0.9620(2) 0.2892(2) 0.0341(7) Uani 1 1 d . . . . .
H21 H -0.1403 1.0178 0.2536 0.041 Uiso 1 1 calc R . . . .
O6 O -0.3573(3) 1.0894(2) 0.37143(18) 0.0616(7) Uani 1 1 d . . . . .
C28 C 0.2491(3) 0.6457(2) 0.0305(2) 0.0363(7) Uani 1 1 d . . . . .
O3 O 0.3641(3) 0.6369(2) 0.41731(18) 0.0652(7) Uani 1 1 d . . . . .
C8 C 0.1559(3) 0.8382(2) 0.08923(19) 0.0290(6) Uani 1 1 d . . . . .
C7 C 0.2116(3) 0.9849(2) 0.0462(2) 0.0311(7) Uani 1 1 d . . . . .
C3 C 0.2792(3) 1.0489(2) -0.0141(2) 0.0327(7) Uani 1 1 d . . . . .
F1 F 0.4959(2) 1.21199(19) -0.18549(17) 0.0712(6) Uani 1 1 d . . . . .
C25 C 0.0219(4) 0.5930(3) 0.1245(2) 0.0439(8) Uani 1 1 d . . . . .
C19 C -0.0030(3) 0.8656(2) 0.4333(2) 0.0399(7) Uani 1 1 d . . . . .
H19 H -0.0260 0.8570 0.4944 0.048 Uiso 1 1 calc R . . . .
C26 C 0.1294(4) 0.5117(2) 0.0741(2) 0.0459(8) Uani 1 1 d . . . . .
H26 H 0.1257 0.4397 0.0723 0.055 Uiso 1 1 calc R . . . .
C2 C 0.3253(3) 1.0120(3) -0.1033(2) 0.0393(7) Uani 1 1 d . . . . .
H2 H 0.3070 0.9490 -0.1239 0.047 Uiso 1 1 calc R . . . .
C10 C 0.1122(3) 1.1055(2) 0.1910(2) 0.0330(7) Uani 1 1 d . . . . .
C22 C -0.2607(4) 1.0229(3) 0.4180(2) 0.0460(8) Uani 1 1 d . . . . .
C11 C 0.1918(4) 1.1005(3) 0.2721(2) 0.0444(8) Uani 1 1 d . . . . .
H11 H 0.2659 1.0336 0.2914 0.053 Uiso 1 1 calc R . . . .
F2 F 0.0233(3) 1.3866(2) 0.3439(2) 0.1076(11) Uani 1 1 d . . . . .
O2 O 0.2256(3) 0.7153(2) 0.53800(17) 0.0710(8) Uani 1 1 d . . . . .
H2A H 0.1574 0.6892 0.5515 0.107 Uiso 1 1 calc GR . . . .
C27 C 0.2423(4) 0.5389(2) 0.0265(2) 0.0454(8) Uani 1 1 d . . . . .
H27 H 0.3151 0.4851 -0.0088 0.054 Uiso 1 1 calc R . . . .
C29 C 0.2523(4) 0.7070(3) 0.4502(2) 0.0475(8) Uani 1 1 d . . . . .
C4 C 0.3067(3) 1.1451(2) 0.0131(2) 0.0415(8) Uani 1 1 d . . . . .
H4 H 0.2768 1.1724 0.0715 0.050 Uiso 1 1 calc R . . . .
C15 C 0.0026(3) 1.2057(2) 0.1632(2) 0.0443(8) Uani 1 1 d . . . . .
H15 H -0.0512 1.2088 0.1092 0.053 Uiso 1 1 calc R . . . .
C9 C 0.1464(3) 1.0067(2) 0.13227(19) 0.0296(6) Uani 1 1 d . . . . .
C13 C 0.0526(5) 1.2928(3) 0.2934(3) 0.0640(12) Uani 1 1 d . . . . .
C1 C 0.3965(4) 1.0663(3) -0.1610(2) 0.0490(8) Uani 1 1 d . . . . .
H1 H 0.4272 1.0402 -0.2196 0.059 Uiso 1 1 calc R . . . .
C5 C 0.3771(3) 1.2001(3) -0.0447(3) 0.0477(9) Uani 1 1 d . . . . .
H5A H 0.3944 1.2641 -0.0256 0.057 Uiso 1 1 calc R . . . .
C14 C -0.0281(4) 1.3009(3) 0.2140(3) 0.0578(11) Uani 1 1 d . . . . .
H14 H -0.1012 1.3684 0.1951 0.069 Uiso 1 1 calc R . . . .
C12 C 0.1602(5) 1.1958(3) 0.3243(3) 0.0628(11) Uani 1 1 d . . . . .
H12 H 0.2113 1.1935 0.3791 0.075 Uiso 1 1 calc R . . . .
C6 C 0.4214(3) 1.1594(3) -0.1305(3) 0.0484(9) Uani 1 1 d . . . . .
N3 N 0.7089(3) 0.6906(3) 0.4347(2) 0.0566(8) Uani 1 1 d . . . . .
O4 O 0.5252(3) 0.8609(2) 0.4199(2) 0.0730(8) Uani 1 1 d . . . . .
C34 C 0.5889(4) 0.7729(3) 0.4636(3) 0.0582(10) Uani 1 1 d . . . . .
H34 H 0.5479 0.7655 0.5208 0.070 Uiso 1 1 calc R . . . .
C35 C 0.7776(5) 0.6940(4) 0.3457(3) 0.0801(14) Uani 1 1 d . . . . .
H35A H 0.7485 0.6463 0.3050 0.120 Uiso 1 1 calc GR . . . .
H35B H 0.8893 0.6687 0.3506 0.120 Uiso 1 1 calc GR . . . .
H35C H 0.7405 0.7692 0.3222 0.120 Uiso 1 1 calc GR . . . .
C33 C 0.7702(7) 0.5873(5) 0.4846(4) 0.113(2) Uani 1 1 d . . . . .
H33A H 0.8769 0.5746 0.5003 0.170 Uiso 1 1 calc GR . . . .
H33B H 0.7653 0.5271 0.4476 0.170 Uiso 1 1 calc GR . . . .
H33C H 0.7094 0.5910 0.5393 0.170 Uiso 1 1 calc GR . . . .
O1 O 0.4521(4) 0.5798(3) 0.6326(2) 0.0998(12) Uani 1 1 d . . . . .
H1A H 0.3630 0.5828 0.6210 0.150 Uiso 1 1 calc GR . . . .
C32 C 0.4736(6) 0.4950(3) 0.7831(3) 0.0765(12) Uani 1 1 d . . . . .
H32A H 0.3948 0.4667 0.7628 0.115 Uiso 1 1 calc GR . . . .
H32B H 0.4570 0.5132 0.8466 0.115 Uiso 1 1 calc GR . . . .
H32C H 0.5749 0.4392 0.7747 0.115 Uiso 1 1 calc GR . . . .
C31 C 0.4643(6) 0.5962(4) 0.7298(3) 0.0828(14) Uani 1 1 d . . . . .
H31 H 0.3604 0.6486 0.7457 0.099 Uiso 1 1 calc R . . . .
C30 C 0.5624(9) 0.6554(6) 0.7502(5) 0.148(3) Uani 1 1 d . . . . .
H30A H 0.6683 0.6113 0.7350 0.223 Uiso 1 1 calc GR . . . .
H30B H 0.5547 0.6716 0.8142 0.223 Uiso 1 1 calc GR . . . .
H30C H 0.5318 0.7240 0.7157 0.223 Uiso 1 1 calc GR . . . .

loop_
_atom_site_aniso_label
_atom_site_aniso_U_11
_atom_site_aniso_U_22
_atom_site_aniso_U_33
_atom_site_aniso_U_23
_atom_site_aniso_U_13
_atom_site_aniso_U_12
N1 0.0369(12) 0.0316(12) 0.0312(14) -0.0030(12) 0.0012(10) -0.0138(10)
O7 0.0527(13) 0.0413(12) 0.0705(17) -0.0180(13) 0.0293(12) -0.0203(11)
C18 0.0431(17) 0.0323(15) 0.0331(16) -0.0005(14) -0.0013(12) -0.0080(13)
F3 0.0856(14) 0.0567(12) 0.0831(17) -0.0156(13) 0.0387(12) -0.0468(11)
O5 0.0533(14) 0.0625(15) 0.0392(14) -0.0040(13) 0.0132(10) -0.0017(11)
C17 0.0374(15) 0.0298(14) 0.0307(15) -0.0021(14) 0.0027(11) -0.0097(12)
N2 0.0355(13) 0.0267(11) 0.0271(13) -0.0018(11) 0.0012(9) -0.0092(10)
C20 0.0399(16) 0.0350(15) 0.0316(16) -0.0054(14) 0.0034(12) -0.0098(13)
C16 0.0378(15) 0.0298(14) 0.0278(15) -0.0019(13) 0.0015(11) -0.0151(13)
C23 0.0368(15) 0.0285(14) 0.0301(15) -0.0016(13) -0.0025(11) -0.0115(12)
C24 0.0448(16) 0.0341(15) 0.0354(17) -0.0062(15) 0.0085(12) -0.0177(13)
C21 0.0360(15) 0.0290(14) 0.0351(16) -0.0033(14) -0.0013(11) -0.0080(12)
O6 0.0520(15) 0.0609(15) 0.0497(15) 0.0007(14) 0.0074(11) 0.0088(12)
C28 0.0371(16) 0.0334(15) 0.0383(17) -0.0007(15) 0.0018(12) -0.0119(13)
O3 0.0656(16) 0.0555(14) 0.0481(15) 0.0057(13) -0.0014(12) 0.0128(13)
C8 0.0317(14) 0.0287(14) 0.0263(15) 0.0000(14) 0.0012(11) -0.0101(12)
C7 0.0328(14) 0.0289(14) 0.0317(15) 0.0005(14) -0.0034(11) -0.0106(12)
C3 0.0293(14) 0.0334(15) 0.0357(16) 0.0079(15) -0.0037(11) -0.0112(12)
F1 0.0655(13) 0.0850(15) 0.0749(16) 0.0306(14) 0.0075(11) -0.0426(12)
C25 0.0581(19) 0.0413(17) 0.0404(18) -0.0024(16) 0.0092(14) -0.0279(15)
C19 0.0493(18) 0.0403(16) 0.0281(15) 0.0012(14) 0.0051(12) -0.0129(14)
C26 0.062(2) 0.0299(15) 0.050(2) -0.0048(16) -0.0001(15) -0.0210(15)
C2 0.0418(17) 0.0396(16) 0.0363(17) 0.0062(16) -0.0001(13) -0.0142(14)
C10 0.0364(15) 0.0272(14) 0.0362(17) -0.0022(14) 0.0050(12) -0.0120(12)
C22 0.0462(19) 0.0426(18) 0.043(2) -0.0061(18) 0.0067(15) -0.0079(16)
C11 0.063(2) 0.0398(17) 0.0349(18) -0.0014(16) -0.0002(14) -0.0232(15)
F2 0.148(2) 0.0658(15) 0.120(3) -0.0608(18) 0.0412(19) -0.0500(16)
O2 0.0798(19) 0.0734(18) 0.0371(14) 0.0104(15) 0.0027(12) 0.0023(14)
C27 0.0510(18) 0.0333(15) 0.051(2) -0.0125(16) 0.0090(15) -0.0126(14)
C29 0.059(2) 0.0400(17) 0.0346(18) 0.0053(16) -0.0010(14) -0.0064(16)
C4 0.0405(17) 0.0385(16) 0.0473(19) 0.0014(16) 0.0006(13) -0.0162(14)
C15 0.0439(18) 0.0319(15) 0.056(2) -0.0002(16) 0.0007(14) -0.0116(14)
C9 0.0353(15) 0.0236(13) 0.0295(15) 0.0041(13) -0.0026(11) -0.0096(12)
C13 0.084(3) 0.041(2) 0.076(3) -0.029(2) 0.032(2) -0.032(2)
C1 0.0446(18) 0.060(2) 0.0421(19) 0.0128(19) 0.0013(14) -0.0177(16)
C5 0.0429(18) 0.0408(17) 0.064(2) 0.0101(19) -0.0016(15) -0.0207(15)
C14 0.054(2) 0.0324(17) 0.085(3) -0.008(2) 0.0168(19) -0.0133(16)
C12 0.096(3) 0.068(3) 0.041(2) -0.014(2) 0.0046(19) -0.049(2)
C6 0.0361(17) 0.055(2) 0.057(2) 0.023(2) 0.0012(14) -0.0211(16)
N3 0.0460(16) 0.0622(18) 0.0523(19) -0.0119(17) 0.0043(13) -0.0064(14)
O4 0.0726(18) 0.0635(17) 0.071(2) -0.0128(17) 0.0259(14) -0.0089(15)
C34 0.053(2) 0.063(2) 0.052(2) -0.010(2) 0.0071(16) -0.012(2)
C35 0.077(3) 0.079(3) 0.074(3) -0.019(3) 0.029(2) -0.014(2)
C33 0.112(4) 0.097(4) 0.081(4) 0.010(3) 0.013(3) 0.027(3)
O1 0.130(3) 0.080(2) 0.0534(19) 0.0038(17) -0.0352(17) 0.012(2)
C32 0.107(3) 0.066(3) 0.056(3) -0.001(3) 0.008(2) -0.030(2)
C31 0.119(4) 0.089(3) 0.052(3) 0.002(3) 0.001(2) -0.050(3)
C30 0.219(8) 0.166(6) 0.105(5) 0.057(5) -0.041(5) -0.126(6)

loop_
_atom_type_symbol
_atom_type_description
_atom_type_scat_dispersion_real
_atom_type_scat_dispersion_imag
_atom_type_scat_source
C C 0.0033 0.0016 'International Tables Vol C Tables 4.2.6.8 and 6.1.1.4'
H H 0.0000 0.0000 'International Tables Vol C Tables 4.2.6.8 and 6.1.1.4'
F F 0.0171 0.0103 'International Tables Vol C Tables 4.2.6.8 and 6.1.1.4'
N N 0.0061 0.0033 'International Tables Vol C Tables 4.2.6.8 and 6.1.1.4'
O O 0.0106 0.0060 'International Tables Vol C Tables 4.2.6.8 and 6.1.1.4'

loop_
_geom_angle_atom_site_label_1
_geom_angle_atom_site_label_2
_geom_angle_atom_site_label_3
_geom_angle
_geom_angle_site_symmetry_1
_geom_angle_site_symmetry_3
C8 N1 C7 107.9(2) . .
C28 O7 H7 109.5 . .
C17 C18 C19 120.1(3) . .
C17 C18 C29 118.9(3) . .
C19 C18 C29 121.1(3) . .
C22 O5 H5 109.5 . .
C18 C17 H17 120.2 . .
C16 C17 C18 119.7(2) . .
C16 C17 H17 120.2 . .
C8 N2 C16 128.6(2) . .
C8 N2 C9 106.6(2) . .
C9 N2 C16 123.70(19) . .
C21 C20 C19 119.8(3) . .
C21 C20 C22 118.8(3) . .
C19 C20 C22 121.4(3) . .
C17 C16 N2 118.8(2) . .
C21 C16 C17 120.6(3) . .
C21 C16 N2 120.5(3) . .
C24 C23 C28 118.7(2) . .
C24 C23 C8 123.2(2) . .
C28 C23 C8 118.0(2) . .
C23 C24 H24 120.4 . .
C25 C24 C23 119.3(2) . .
C25 C24 H24 120.4 . .
C20 C21 H21 119.9 . .
C16 C21 C20 120.2(3) . .
C16 C21 H21 119.9 . .
O7 C28 C23 122.5(2) . .
O7 C28 C27 117.6(2) . .
C27 C28 C23 120.0(3) . .
N1 C8 N2 110.9(2) . .
N1 C8 C23 122.5(2) . .
N2 C8 C23 126.7(3) . .
N1 C7 C3 120.4(2) . .
C9 C7 N1 108.1(3) . .
C9 C7 C3 131.3(2) . .
C2 C3 C7 119.8(2) . .
C4 C3 C7 123.3(3) . .
C4 C3 C2 116.8(3) . .
F3 C25 C24 118.5(2) . .
F3 C25 C26 118.7(2) . .
C24 C25 C26 122.7(3) . .
C18 C19 H19 120.2 . .
C20 C19 C18 119.7(3) . .
C20 C19 H19 120.2 . .
C25 C26 H26 120.7 . .
C27 C26 C25 118.6(3) . .
C27 C26 H26 120.7 . .
C3 C2 H2 119.0 . .
C1 C2 C3 121.9(3) . .
C1 C2 H2 119.0 . .
C11 C10 C9 121.2(3) . .
C15 C10 C11 119.5(3) . .
C15 C10 C9 119.3(3) . .
O5 C22 C20 112.6(3) . .
O6 C22 O5 125.0(3) . .
O6 C22 C20 122.3(3) . .
C10 C11 H11 120.1 . .
C12 C11 C10 119.7(3) . .
C12 C11 H11 120.1 . .
C29 O2 H2A 109.5 . .
C28 C27 H27 119.7 . .
C26 C27 C28 120.6(3) . .
C26 C27 H27 119.7 . .
O3 C29 C18 122.9(3) . .
O3 C29 O2 122.8(3) . .
O2 C29 C18 114.2(3) . .
C3 C4 H4 119.3 . .
C5 C4 C3 121.5(3) . .
C5 C4 H4 119.3 . .
C10 C15 H15 119.4 . .
C14 C15 C10 121.1(3) . .
C14 C15 H15 119.4 . .
N2 C9 C10 121.9(2) . .
C7 C9 N2 106.5(2) . .
C7 C9 C10 131.6(3) . .
F2 C13 C14 118.1(4) . .
F2 C13 C12 118.5(4) . .
C12 C13 C14 123.3(3) . .
C2 C1 H1 120.7 . .
C6 C1 C2 118.6(3) . .
C6 C1 H1 120.7 . .
C4 C5 H5A 120.4 . .
C6 C5 C4 119.1(3) . .
C6 C5 H5A 120.4 . .
C15 C14 H14 121.1 . .
C13 C14 C15 117.8(3) . .
C13 C14 H14 121.1 . .
C11 C12 H12 120.7 . .
C13 C12 C11 118.6(3) . .
C13 C12 H12 120.7 . .
F1 C6 C1 119.4(3) . .
F1 C6 C5 118.6(3) . .
C1 C6 C5 122.0(3) . .
C34 N3 C35 121.4(4) . .
C34 N3 C33 122.2(4) . .
C33 N3 C35 116.1(3) . .
N3 C34 H34 117.8 . .
O4 C34 N3 124.5(4) . .
O4 C34 H34 117.8 . .
N3 C35 H35A 109.5 . .
N3 C35 H35B 109.5 . .
N3 C35 H35C 109.5 . .
H35A C35 H35B 109.5 . .
H35A C35 H35C 109.5 . .
H35B C35 H35C 109.5 . .
N3 C33 H33A 109.5 . .
N3 C33 H33B 109.5 . .
N3 C33 H33C 109.5 . .
H33A C33 H33B 109.5 . .
H33A C33 H33C 109.5 . .
H33B C33 H33C 109.5 . .
C31 O1 H1A 109.5 . .
H32A C32 H32B 109.5 . .
H32A C32 H32C 109.5 . .
H32B C32 H32C 109.5 . .
C31 C32 H32A 109.5 . .
C31 C32 H32B 109.5 . .
C31 C32 H32C 109.5 . .
O1 C31 C32 111.5(4) . .
O1 C31 H31 103.0 . .
C32 C31 H31 103.0 . .
C30 C31 O1 113.7(5) . .
C30 C31 C32 119.9(5) . .
C30 C31 H31 103.0 . .
C31 C30 H30A 109.5 . .
C31 C30 H30B 109.5 . .
C31 C30 H30C 109.5 . .
H30A C30 H30B 109.5 . .
H30A C30 H30C 109.5 . .
H30B C30 H30C 109.5 . .

loop_
_geom_bond_atom_site_label_1
_geom_bond_atom_site_label_2
_geom_bond_distance
_geom_bond_site_symmetry_2
N1 C8 1.305(4) .
N1 C7 1.390(3) .
O7 H7 0.8200 .
O7 C28 1.354(4) .
C18 C17 1.388(4) .
C18 C19 1.397(4) .
C18 C29 1.492(5) .
F3 C25 1.359(3) .
O5 H5 0.8200 .
O5 C22 1.319(4) .
C17 H17 0.9300 .
C17 C16 1.386(4) .
N2 C16 1.439(4) .
N2 C8 1.374(3) .
N2 C9 1.398(4) .
C20 C21 1.390(4) .
C20 C19 1.391(4) .
C20 C22 1.497(4) .
C16 C21 1.377(4) .
C23 C24 1.388(4) .
C23 C28 1.408(4) .
C23 C8 1.471(4) .
C24 H24 0.9300 .
C24 C25 1.370(4) .
C21 H21 0.9300 .
O6 C22 1.202(4) .
C28 C27 1.387(4) .
O3 C29 1.200(4) .
C7 C3 1.459(4) .
C7 C9 1.377(4) .
C3 C2 1.406(4) .
C3 C4 1.398(4) .
F1 C6 1.356(4) .
C25 C26 1.372(4) .
C19 H19 0.9300 .
C26 H26 0.9300 .
C26 C27 1.372(4) .
C2 H2 0.9300 .
C2 C1 1.374(5) .
C10 C11 1.392(4) .
C10 C15 1.382(4) .
C10 C9 1.476(3) .
C11 H11 0.9300 .
C11 C12 1.388(4) .
F2 C13 1.361(3) .
O2 H2A 0.8200 .
O2 C29 1.305(4) .
C27 H27 0.9300 .
C4 H4 0.9300 .
C4 C5 1.376(5) .
C15 H15 0.9300 .
C15 C14 1.377(4) .
C13 C14 1.369(6) .
C13 C12 1.362(6) .
C1 H1 0.9300 .
C1 C6 1.367(4) .
C5 H5A 0.9300 .
C5 C6 1.369(5) .
C14 H14 0.9300 .
C12 H12 0.9300 .
N3 C34 1.299(4) .
N3 C35 1.445(5) .
N3 C33 1.433(7) .
O4 C34 1.243(5) .
C34 H34 0.9300 .
C35 H35A 0.9600 .
C35 H35B 0.9600 .
C35 H35C 0.9600 .
C33 H33A 0.9600 .
C33 H33B 0.9600 .
C33 H33C 0.9600 .
O1 H1A 0.8200 .
O1 C31 1.454(5) .
C32 H32A 0.9600 .
C32 H32B 0.9600 .
C32 H32C 0.9600 .
C32 C31 1.475(7) .
C31 H31 0.9800 .
C31 C30 1.392(7) .
C30 H30A 0.9600 .
C30 H30B 0.9600 .
C30 H30C 0.9600 .

loop_
_geom_torsion_atom_site_label_1
_geom_torsion_atom_site_label_2
_geom_torsion_atom_site_label_3
_geom_torsion_atom_site_label_4
_geom_torsion
_geom_torsion_site_symmetry_1
_geom_torsion_site_symmetry_2
_geom_torsion_site_symmetry_3
_geom_torsion_site_symmetry_4
N1 C7 C3 C2 10.6(4) . . . .
N1 C7 C3 C4 -167.0(2) . . . .
N1 C7 C9 N2 0.1(3) . . . .
N1 C7 C9 C10 -179.3(3) . . . .
O7 C28 C27 C26 -177.5(3) . . . .
C18 C17 C16 N2 175.1(2) . . . .
C18 C17 C16 C21 -0.9(4) . . . .
F3 C25 C26 C27 175.4(3) . . . .
C17 C18 C19 C20 0.9(4) . . . .
C17 C18 C29 O3 -10.7(5) . . . .
C17 C18 C29 O2 166.1(3) . . . .
C17 C16 C21 C20 0.4(4) . . . .
N2 C16 C21 C20 -175.6(2) . . . .
C16 N2 C8 N1 -167.6(2) . . . .
C16 N2 C8 C23 11.2(4) . . . .
C16 N2 C9 C7 168.5(2) . . . .
C16 N2 C9 C10 -12.0(4) . . . .
C23 C24 C25 F3 -177.6(3) . . . .
C23 C24 C25 C26 0.3(5) . . . .
C23 C28 C27 C26 2.7(5) . . . .
C24 C23 C28 O7 175.3(3) . . . .
C24 C23 C28 C27 -4.9(4) . . . .
C24 C23 C8 N1 -150.1(3) . . . .
C24 C23 C8 N2 31.2(4) . . . .
C24 C25 C26 C27 -2.6(5) . . . .
C21 C20 C19 C18 -1.4(4) . . . .
C21 C20 C22 O5 -174.7(2) . . . .
C21 C20 C22 O6 5.1(4) . . . .
C28 C23 C24 C25 3.4(5) . . . .
C28 C23 C8 N1 25.3(4) . . . .
C28 C23 C8 N2 -153.4(3) . . . .
C8 N1 C7 C3 176.6(3) . . . .
C8 N1 C7 C9 0.2(3) . . . .
C8 N2 C16 C17 56.6(3) . . . .
C8 N2 C16 C21 -127.4(3) . . . .
C8 N2 C9 C7 -0.5(3) . . . .
C8 N2 C9 C10 179.1(2) . . . .
C8 C23 C24 C25 178.7(3) . . . .
C8 C23 C28 O7 -0.2(4) . . . .
C8 C23 C28 C27 179.6(3) . . . .
C7 N1 C8 N2 -0.5(3) . . . .
C7 N1 C8 C23 -179.4(2) . . . .
C7 C3 C2 C1 -176.7(3) . . . .
C7 C3 C4 C5 177.0(3) . . . .
C3 C7 C9 N2 -175.7(3) . . . .
C3 C7 C9 C10 4.9(5) . . . .
C3 C2 C1 C6 -0.7(5) . . . .
C3 C4 C5 C6 -0.2(5) . . . .
C25 C26 C27 C28 1.0(5) . . . .
C19 C18 C17 C16 0.3(4) . . . .
C19 C18 C29 O3 170.7(3) . . . .
C19 C18 C29 O2 -12.5(4) . . . .
C19 C20 C21 C16 0.8(4) . . . .
C19 C20 C22 O5 5.5(4) . . . .
C19 C20 C22 O6 -174.7(3) . . . .
C2 C3 C4 C5 -0.7(4) . . . .
C2 C1 C6 F1 178.0(3) . . . .
C2 C1 C6 C5 -0.2(5) . . . .
C10 C11 C12 C13 -1.0(5) . . . .
C10 C15 C14 C13 -0.5(5) . . . .
C22 C20 C21 C16 -179.0(2) . . . .
C22 C20 C19 C18 178.4(3) . . . .
C11 C10 C15 C14 0.6(5) . . . .
C11 C10 C9 N2 67.5(4) . . . .
C11 C10 C9 C7 -113.1(4) . . . .
F2 C13 C14 C15 179.8(3) . . . .
F2 C13 C12 C11 -179.1(3) . . . .
C29 C18 C17 C16 -178.4(2) . . . .
C29 C18 C19 C20 179.5(3) . . . .
C4 C3 C2 C1 1.1(4) . . . .
C4 C5 C6 F1 -177.6(3) . . . .
C4 C5 C6 C1 0.7(5) . . . .
C15 C10 C11 C12 0.2(5) . . . .
C15 C10 C9 N2 -114.7(3) . . . .
C15 C10 C9 C7 64.7(4) . . . .
C9 N2 C16 C17 -109.8(3) . . . .
C9 N2 C16 C21 66.2(3) . . . .
C9 N2 C8 N1 0.6(3) . . . .
C9 N2 C8 C23 179.4(3) . . . .
C9 C7 C3 C2 -174.0(3) . . . .
C9 C7 C3 C4 8.4(5) . . . .
C9 C10 C11 C12 178.0(3) . . . .
C9 C10 C15 C14 -177.3(3) . . . .
C14 C13 C12 C11 1.1(6) . . . .
C12 C13 C14 C15 -0.4(6) . . . .
C35 N3 C34 O4 -1.5(6) . . . .
C33 N3 C34 O4 -174.9(4) . . . .
